data_4307635
loop_
_publ_author_name
'David B. Mitzi'

_publ_contact_author_address
;IBM T. J. Watson Research Center
P.O. Box 218
Yorktown Heights, NY  10598
;
_publ_contact_author_email dmitzi@us.ibm.com
_publ_contact_author_fax 914-945-2141
_publ_contact_author_name 'Dr. David B. Mitzi'
_publ_contact_author_phone 914-945-4176
_publ_section_title
;
N4H9Cu7S4: A Hydrazinium-Based Salt with a Layered Cu7S4-Framework
;
_journal_name_full 'Inorganic Chemistry'
_journal_page_first 926
_journal_page_last 931
_journal_paper_doi 10.1021/ic0621291
_journal_volume 46
_journal_year 2007
_chemical_formula_moiety 'N4 H9 Cu7 S4 '
_chemical_formula_sum 'Cu7 H9 N4 S4'
_chemical_formula_weight 638.18
_chemical_name_common 'hydrazinium copper sulfide'
_chemical_name_systematic
;
 ?  hydrazinium copper sulfide
;
_space_group_IT_number 4
_symmetry_cell_setting monoclinic
_symmetry_space_group_name_Hall 'P 2yb'
_symmetry_space_group_name_H-M 'P 1 21 1'
_cell_angle_alpha 90.0
_cell_angle_beta 99.360(1)
_cell_angle_gamma 90.0
_cell_formula_units_Z 2
_cell_length_a 6.8621(4)
_cell_length_b 7.9851(4)
_cell_length_c 10.0983(5)
_cell_measurement_reflns_used 5711
_cell_measurement_temperature 240
_cell_measurement_theta_max 30
_cell_measurement_theta_min 3
_cell_volume 545.96(5)
_computing_data_reduction 'NRCVAX DATRD2'
_computing_molecular_graphics NRCVAX
_computing_publication_material 'NRCVAX TABLES Jan 94 Version'
_computing_structure_refinement 'NRCVAX LSTSQ'
_computing_structure_solution 'NRCVAX SOLVER'
_diffrn_ambient_temperature 240
_diffrn_measurement_device 'SMART 1000'
_diffrn_measurement_method CCD
_diffrn_radiation_monochromator graphite
_diffrn_radiation_source 'xray tube'
_diffrn_radiation_type 'Molybdenum K\a'
_diffrn_radiation_wavelength 0.70930
_diffrn_reflns_av_R_equivalents 0.028
_diffrn_reflns_limit_h_max 9
_diffrn_reflns_limit_h_min -9
_diffrn_reflns_limit_k_max 11
_diffrn_reflns_limit_k_min -10
_diffrn_reflns_limit_l_max 14
_diffrn_reflns_limit_l_min -13
_diffrn_reflns_number 7792
_diffrn_reflns_theta_max 29.97
_diffrn_reflns_theta_min 0.00
_exptl_absorpt_coefficient_mu 14.10
_exptl_absorpt_correction_type empirical
_exptl_absorpt_process_details SADABS
_exptl_crystal_colour black
_exptl_crystal_density_diffrn 3.882
_exptl_crystal_description 'thin plate'
_exptl_crystal_F_000 613.91
_exptl_crystal_size_max 0.01
_exptl_crystal_size_mid 0.30
_exptl_crystal_size_min 0.30
_refine_diff_density_max 1.36
_refine_diff_density_min -1.69
_refine_ls_abs_structure_Flack 0.523(70)
_refine_ls_extinction_coef 219(65)
_refine_ls_extinction_method Larson
_refine_ls_goodness_of_fit_obs 1.79
_refine_ls_matrix_type full
_refine_ls_number_parameters 177
_refine_ls_number_reflns 1591
_refine_ls_R_factor_all 0.038
_refine_ls_R_factor_obs 0.038
_refine_ls_shift/esd_max 0.001
_refine_ls_structure_factor_coef F
_refine_ls_weighting_details 'calc w=1/(\s^2^(F)+0.0002F^2^)'
_refine_ls_weighting_scheme calc
_refine_ls_wR_factor_all 0.046
_refine_ls_wR_factor_obs 0.046
_reflns_number_observed 2957
_reflns_number_total 3173
_reflns_observed_criterion 'Inet > 2.5\s(Inet)'
_cod_data_source_file ic0621291si20061109_033830.cif
_cod_data_source_block N4H9Cu7S4
_cod_depositor_comments
;
The following automatic conversions were performed:
'_symmetry_cell_setting' value 'Monoclinic' changed to 'monoclinic'
according to '/home/saulius/struct/CIF-dictionaries/cif_core.dic'
dictionary named 'cif_core.dic' version 2.4.1 from 2010-06-29.

Automatic conversion script
Id: cif_fix_enum 1527 2010-12-29 10:47:43Z saulius 
;
_cod_original_sg_symbol_H-M 'P 21'
_cod_original_formula_sum 'N4 H9 Cu7 S4 '
_cod_database_code 4307635

loop_
_symmetry_equiv_pos_as_xyz
x,y,z
-x,1/2+y,-z

loop_
_atom_site_aniso_label
_atom_site_aniso_U_11
_atom_site_aniso_U_22
_atom_site_aniso_U_33
_atom_site_aniso_U_12
_atom_site_aniso_U_13
_atom_site_aniso_U_23
_atom_site_aniso_type_symbol
Cu1 0.0152(4) 0.0233(4) 0.0253(5) -0.0003(5) 0.0008(3) 0.0011(5) Cu
Cu2 0.0377(5) 0.0196(4) 0.0170(4) -0.0021(6) 0.0103(4) 0.0010(5) Cu
Cu3 0.0365(5) 0.0132(4) 0.0248(5) 0.0015(5) 0.0074(4) 0.0006(5) Cu
Cu4 0.0170(5) 0.0171(5) 0.0218(7) 0.0012(4) 0.0016(4) 0.0012(4) Cu
Cu5 0.0165(5) 0.0163(4) 0.0236(7) -0.0004(4) 0.0024(4) -0.0016(4) Cu
Cu6 0.0236(6) 0.0413(7) 0.0244(7) 0.0092(5) -0.0038(5) -0.0096(6) Cu
Cu7 0.0220(6) 0.0455(8) 0.0299(8) -0.0081(5) -0.0038(6) 0.0143(6) Cu
S1 0.0136(6) 0.0148(7) 0.0159(7) 0.0006(8) 0.0052(5) 0.0008(8) S
S2 0.0150(6) 0.0130(6) 0.0160(7) -0.0009(8) 0.0037(5) -0.0010(9) S
S3 0.0131(8) 0.0131(7) 0.0194(10) 0.0006(7) 0.0026(7) 0.0012(8) S
S4 0.0156(9) 0.0129(9) 0.0208(11) -0.0015(6) 0.0016(8) -0.0007(7) S
N1 0.022(3) 0.026(4) 0.019(4) 0.003(3) 0.004(3) -0.007(3) N
N2 0.033(4) 0.032(4) 0.047(6) -0.004(4) -0.005(4) 0.014(4) N
N3 0.026(3) 0.019(3) 0.034(4) 0.000(3) 0.011(3) -0.007(3) N
N4 0.027(4) 0.028(4) 0.027(4) 0.003(3) 0.001(3) 0.002(3) N

loop_
_atom_site_label
_atom_site_fract_x
_atom_site_fract_y
_atom_site_fract_z
_atom_site_U_iso_or_equiv
_atom_site_thermal_displace_type
_atom_site_calc_flag
_atom_site_refinement_flags
_atom_site_type_symbol
Cu1 0.91715(12) 0.89340 0.35848(9) 0.0216(4) Uani ? . Cu
Cu2 0.57149(14) 0.87852(22) 0.50818(9) 0.0241(5) Uani ? . Cu
Cu3 1.04964(14) 1.39378(22) 0.35267(9) 0.0246(5) Uani ? . Cu
Cu4 0.42869(15) 0.63865(20) 0.33934(13) 0.0188(5) Uani ? . Cu
Cu5 0.43829(15) 1.11879(21) 0.34186(12) 0.0189(5) Uani ? . Cu
Cu6 1.20071(18) 0.71070(25) 0.53269(14) 0.0306(6) Uani ? . Cu
Cu7 1.21009(18) 1.06574(24) 0.54201(15) 0.0334(7) Uani ? . Cu
S1 0.58867(23) 0.8774(4) 0.29166(16) 0.0144(7) Uani ? . S
S2 0.40426(22) 0.8798(4) 0.68269(16) 0.0145(7) Uani ? . S
S3 1.0987(3) 1.1285(4) 0.32618(23) 0.0152(8) Uani ? . S
S4 1.0922(3) 0.6560(4) 0.3125(3) 0.0166(9) Uani ? . S
N1 0.1649(11) 0.9211(10) 0.0514(8) 0.022(3) Uani ? . N
N2 0.2438(15) 1.0489(13) -0.0279(13) 0.038(5) Uani ? . N
N3 0.2988(11) 0.6282(11) -0.0489(8) 0.026(3) Uani ? . N
N4 0.2521(11) 0.4653(11) 0.0054(9) 0.028(4) Uani ? . N
HN1a 0.195(18) 0.829(17) 0.031(13) 0.04(4) Uiso ? . H
HN1b 0.201(16) 0.885(17) 0.128(12) 0.05(3) Uiso ? . H
HN1c 0.023(22) 0.912(23) 0.041(14) 0.00(4) Uiso ? . H
HN2a 0.23(3) 1.11(3) 0.002(19) 0.10(8) Uiso ? . H
HN2b 0.153(15) 1.066(12) -0.110(11) 0.021(25) Uiso ? . H
HN3a 0.232(17) 0.608(17) -0.163(13) 0.05(4) Uiso ? . H
HN3b 0.465(11) 0.620(12) -0.043(8) 0.004(18) Uiso ? . H
HN4a 0.326(19) 0.380(22) -0.020(12) 0.06(4) Uiso ? . H
HN4b 0.285(15) 0.451(12) 0.099(11) 0.03(3) Uiso ? . H
HN3c 0.36(4) 0.72(4) 0.03(3) 0.07(10) Uiso ? . H

loop_
_atom_type_symbol
_atom_type_description
_atom_type_scat_dispersion_real
_atom_type_scat_dispersion_imag
_atom_type_scat_source
N ? 0.006 0.003 'International Tables Vol. IV Table 2.2B'
H ? 0.000 0.000 'International Tables Vol. IV Table 2.2B'
Cu ? 0.320 1.265 'International Tables Vol. IV Table 2.2B'
S ? 0.125 0.123 'International Tables Vol. IV Table 2.2B'

loop_
_geom_angle_atom_site_label_1
_geom_angle_atom_site_label_2
_geom_angle_atom_site_label_3
_geom_angle
_geom_angle_site_symmetry_1
_geom_angle_site_symmetry_2
_geom_angle_site_symmetry_3
_geom_angle_publ_flag
S1 Cu1 S3 122.83(10) ? ? ? ?
S1 Cu1 S4 114.70(10) ? ? ? ?
S3 Cu1 S4 109.03(9) ? ? ? ?
S1 Cu2 S2 152.86(7) ? ? ? ?
S3 Cu3 S4a 153.48(10) ? ? ? ?
S1 Cu4 S2b 116.52(9) ? ? ? ?
S1 Cu4 S4c 115.74(11) ? ? ? ?
S2b Cu4 S4c 122.13(11) ? ? ? ?
S1 Cu5 S2d 119.17(8) ? ? ? ?
S1 Cu5 S3c 120.02(11) ? ? ? ?
S2d Cu5 S3c 115.69(11) ? ? ? ?
S2e Cu6 S4 144.94(12) ? ? ? ?
S2e Cu7 S3 143.90(12) ? ? ? ?
Cu1 S1 Cu2 85.13(7) ? ? ? ?
Cu1 S1 Cu4 118.40(12) ? ? ? ?
Cu1 S1 Cu5 110.65(12) ? ? ? ?
Cu2 S1 Cu4 71.98(8) ? ? ? ?
Cu2 S1 Cu5 71.20(8) ? ? ? ?
Cu4 S1 Cu5 114.01(8) ? ? ? ?
Cu2 S2 Cu4d 67.57(8) ? ? ? ?
Cu2 S2 Cu5b 67.48(8) ? ? ? ?
Cu2 S2 Cu6c 79.39(8) ? ? ? ?
Cu2 S2 Cu7c 80.72(8) ? ? ? ?
Cu4d S2 Cu5b 120.98(7) ? ? ? ?
Cu4d S2 Cu6c 133.57(10) ? ? ? ?
Cu4d S2 Cu7c 68.04(9) ? ? ? ?
Cu5b S2 Cu6c 69.97(10) ? ? ? ?
Cu5b S2 Cu7c 136.24(10) ? ? ? ?
Cu6c S2 Cu7c 75.39(8) ? ? ? ?
Cu1 S3 Cu3 132.83(10) ? ? ? ?
Cu1 S3 Cu5e 121.68(14) ? ? ? ?
Cu1 S3 Cu7 77.73(10) ? ? ? ?
Cu3 S3 Cu5e 101.49(12) ? ? ? ?
Cu3 S3 Cu7 97.67(11) ? ? ? ?
Cu5e S3 Cu7 75.27(8) ? ? ? ?
Cu1 S4 Cu3f 131.34(11) ? ? ? ?
Cu1 S4 Cu4e 124.70(13) ? ? ? ?
Cu1 S4 Cu6 75.28(10) ? ? ? ?
Cu3f S4 Cu4e 94.81(11) ? ? ? ?
Cu3f S4 Cu6 92.02(11) ? ? ? ?
Cu4e S4 Cu6 74.41(8) ? ? ? ?
N2 N1 HN1a 111(9) ? ? ? ?
N2 N1 HN1b 132(8) ? ? ? ?
N2 N1 HN1c 117(10) ? ? ? ?
HN1a N1 HN1b 82(13) ? ? ? ?
HN1a N1 HN1c 101(14) ? ? ? ?
HN1b N1 HN1c 102(11) ? ? ? ?
N1 N2 HN2a 101(20) ? ? ? ?
N1 N2 HN2b 109(6) ? ? ? ?
HN2a N2 HN2b 100(20) ? ? ? ?
N4 N3 HN3a 99(6) ? ? ? ?
N4 N3 HN3b 101(5) ? ? ? ?
N4 N3 HN3c 113(16) ? ? ? ?
HN3a N3 HN3b 105(7) ? ? ? ?
HN3a N3 HN3c 145(17) ? ? ? ?
HN3b N3 HN3c 74(16) ? ? ? ?
N3 N4 HN4a 113(9) ? ? ? ?
N3 N4 HN4b 116(6) ? ? ? ?
HN4a N4 HN4b 98(10) ? ? ? ?
N1 HN1a HN1b 49(10) ? ? ? ?
N1 HN1a HN1c 43(9) ? ? ? ?
N1 HN1a HN3c 142(18) ? ? ? ?
HN1b HN1a HN1c 68(11) ? ? ? ?
HN1b HN1a HN3c 110(16) ? ? ? ?
HN1c HN1a HN3c 171(18) ? ? ? ?
N1 HN1b HN1a 47(10) ? ? ? ?
N1 HN1b HN1c 42(8) ? ? ? ?
HN1a HN1b HN1c 65(11) ? ? ? ?
N1 HN1c HN1a 34(8) ? ? ? ?
N1 HN1c HN1b 35(7) ? ? ? ?
HN1a HN1c HN1b 45(9) ? ? ? ?
N2 HN2a HN2b 50(15) ? ? ? ?
N2 HN2b HN2a 28(10) ? ? ? ?
N3 HN3b HN3c 52(13) ? ? ? ?
N4 HN4a HN4b 41(7) ? ? ? ?
N4 HN4b HN4a 40(7) ? ? ? ?
N3 HN3c HN1a 100(22) ? ? ? ?
N3 HN3c HN3b 52(12) ? ? ? ?
HN1a HN3c HN3b 147(23) ? ? ? ?

loop_
_geom_bond_atom_site_label_1
_geom_bond_atom_site_label_2
_geom_bond_distance
_geom_bond_site_symmetry_1
_geom_bond_site_symmetry_2
_geom_bond_publ_flag
Cu1 S1 2.2489(18) ? ? ?
Cu1 S3 2.305(3) ? ? ?
Cu1 S4 2.331(3) ? ? ?
Cu2 S1 2.2087(18) ? ? ?
Cu2 S2 2.2540(17) ? ? ?
Cu3 S3 2.168(4) ? ? ?
Cu3 S4a 2.162(3) ? ? ?
Cu4 S1 2.290(3) ? ? ?
Cu4 S2b 2.391(3) ? ? ?
Cu4 S4c 2.2847(24) ? ? ?
Cu5 S1 2.282(3) ? ? ?
Cu5 S2d 2.379(3) ? ? ?
Cu5 S3c 2.3112(22) ? ? ?
Cu6 S2e 2.320(3) ? ? ?
Cu6 S4 2.270(3) ? ? ?
Cu7 S2e 2.320(3) ? ? ?
Cu7 S3 2.246(3) ? ? ?
S2 Cu4d 2.391(3) ? ? ?
S2 Cu5b 2.379(3) ? ? ?
S2 Cu6c 2.320(3) ? ? ?
S2 Cu7c 2.320(3) ? ? ?
S3 Cu5e 2.3112(22) ? ? ?
S4 Cu3f 2.162(3) ? ? ?
S4 Cu4e 2.2847(24) ? ? ?
N1 N2 1.455(13) ? ? ?
N1 HN1a 0.80(13) ? ? ?
N1 HN1b 0.83(13) ? ? ?
N1 HN1c 0.97(15) ? ? ?
N2 HN2a 0.60(19) ? ? ?
N2 HN2b 0.97(11) ? ? ?
N3 N4 1.467(12) ? ? ?
N3 HN3a 1.18(13) ? ? ?
N3 HN3b 1.14(8) ? ? ?
N3 HN3c 1.1(3) ? ? ?
N4 HN4a 0.91(15) ? ? ?
N4 HN4b 0.94(11) ? ? ?
HN1a HN1b 1.08(17) ? ? ?
HN1a HN1c 1.38(20) ? ? ?
HN1a HN3c 1.4(3) ? ? ?
HN1b HN1c 1.40(19) ? ? ?
HN2a HN2b 1.23(22) ? ? ?
HN3b HN3c 1.4(3) ? ? ?
HN4a HN4b 1.40(16) ? ? ?
